data_7228890
loop_
_publ_author_name
'Lv, Xue-Hui'
'Yang, Shuai-Liang'
'Li, Yuan-Xia'
'Zhang, Chen-Xi'
'Wang, Qing-Lun'

_publ_section_title
;
 A family of lanthanide compounds based on nitronyl nitroxide radicals:
 synthesis, structure, magnetic and fluorescence properties
;
_journal_issue 61
_journal_name_full 'RSC Adv.'
_journal_page_first 38179
_journal_paper_doi 10.1039/C7RA05764D
_journal_volume 7
_journal_year 2017
_chemical_formula_moiety 'C45 H47 Dy F18 N6 O10'
_chemical_formula_sum 'C45 H47 Dy F18 N6 O10'
_chemical_formula_weight 1336.39
_chemical_name_systematic
; 
 ? 
;
_space_group_IT_number 14
_symmetry_cell_setting monoclinic
_symmetry_space_group_name_Hall '-P 2yn'
_symmetry_space_group_name_H-M 'P 1 21/n 1'
_atom_sites_solution_hydrogens geom
_atom_sites_solution_primary direct
_atom_sites_solution_secondary difmap
_audit_creation_method SHELXL-97
_audit_update_record
;
2015-05-08 deposited with the CCDC.
2017-07-27 downloaded from the CCDC.
;
_cell_angle_alpha 90.00
_cell_angle_beta 93.967(6)
_cell_angle_gamma 90.00
_cell_formula_units_Z 4
_cell_length_a 12.6610(12)
_cell_length_b 17.3720(15)
_cell_length_c 24.491(2)
_cell_measurement_reflns_used 6391
_cell_measurement_temperature 113(2)
_cell_measurement_theta_max 72.50
_cell_measurement_theta_min 27.50
_cell_volume 5373.8(8)
_computing_cell_refinement 'CrystalClear-SM Expert 2.0 r5'
_computing_data_collection 'CrystalClear-SM Expert 2.0 r5 (Rigaku, 2010)'
_computing_data_reduction 'CrystalClear-SM Expert 2.0 r5'
_computing_molecular_graphics 'CrystalStructure 4.0'
_computing_publication_material 'CrystalStructure 4.0 (Rigaku, 2009)'
_computing_structure_refinement 'SHELXL-97 (Sheldrick, 1997)'
_computing_structure_solution 'SHELXS-97 (Sheldrick, 1990)'
_diffrn_ambient_temperature 113(2)
_diffrn_detector_area_resol_mean 11.11
_diffrn_measured_fraction_theta_full 0.981
_diffrn_measured_fraction_theta_max 0.981
_diffrn_measurement_device_type 'Rigaku Saturn944 CCD'
_diffrn_measurement_method \w
_diffrn_radiation_monochromator multilayer
_diffrn_radiation_source 'fine-focus sealed tube'
_diffrn_radiation_type CuK\a
_diffrn_radiation_wavelength 1.54187
_diffrn_reflns_av_R_equivalents 0.0807
_diffrn_reflns_av_sigmaI/netI 0.0621
_diffrn_reflns_limit_h_max 15
_diffrn_reflns_limit_h_min -14
_diffrn_reflns_limit_k_max 20
_diffrn_reflns_limit_k_min -21
_diffrn_reflns_limit_l_max 30
_diffrn_reflns_limit_l_min -30
_diffrn_reflns_number 42338
_diffrn_reflns_theta_full 72.72
_diffrn_reflns_theta_max 72.72
_diffrn_reflns_theta_min 3.12
_diffrn_standards_decay_% 0
_diffrn_standards_interval_count 0
_diffrn_standards_interval_time 0
_diffrn_standards_number 0
_exptl_absorpt_coefficient_mu 8.547
_exptl_absorpt_correction_T_max 0.3808
_exptl_absorpt_correction_T_min 0.2798
_exptl_absorpt_correction_type multi-scan
_exptl_absorpt_process_details Crystalclear
_exptl_crystal_colour colorless
_exptl_crystal_density_diffrn 1.652
_exptl_crystal_density_method 'not measured'
_exptl_crystal_description prism
_exptl_crystal_F_000 2668
_exptl_crystal_size_max 0.20
_exptl_crystal_size_mid 0.18
_exptl_crystal_size_min 0.14
_refine_diff_density_max 1.239
_refine_diff_density_min -1.603
_refine_diff_density_rms 0.141
_refine_ls_extinction_coef 0.00073(6)
_refine_ls_extinction_expression Fc^*^=kFc[1+0.001xFc^2^\l^3^/sin(2\q)]^-1/4^
_refine_ls_extinction_method SHELXL
_refine_ls_goodness_of_fit_ref 1.080
_refine_ls_hydrogen_treatment constr
_refine_ls_matrix_type full
_refine_ls_number_parameters 762
_refine_ls_number_reflns 10500
_refine_ls_number_restraints 57
_refine_ls_restrained_S_all 1.087
_refine_ls_R_factor_all 0.0685
_refine_ls_R_factor_gt 0.0587
_refine_ls_shift/su_max 0.003
_refine_ls_shift/su_mean 0.000
_refine_ls_structure_factor_coef Fsqd
_refine_ls_weighting_details 'calc w=1/[\s^2^(Fo^2^)+(0.0931P)^2^+4.3040P] where P=(Fo^2^+2Fc^2^)/3'
_refine_ls_weighting_scheme calc
_refine_ls_wR_factor_gt 0.1498
_refine_ls_wR_factor_ref 0.1682
_reflns_number_gt 9071
_reflns_number_total 10500
_reflns_threshold_expression >2sigma(I)
_cod_data_source_file c7ra05764d2.cif
_cod_data_source_block shelxl_CCDC1
_cod_database_code 7228890

loop_
_symmetry_equiv_pos_as_xyz
'x, y, z'
'-x+1/2, y+1/2, -z+1/2'
'-x, -y, -z'
'x-1/2, -y-1/2, z-1/2'

loop_
_atom_site_label
_atom_site_type_symbol
_atom_site_fract_x
_atom_site_fract_y
_atom_site_fract_z
_atom_site_U_iso_or_equiv
_atom_site_adp_type
_atom_site_occupancy
_atom_site_symmetry_multiplicity
_atom_site_calc_flag
_atom_site_refinement_flags
_atom_site_disorder_assembly
_atom_site_disorder_group
Dy1 Dy 0.289929(19) 0.194559(15) 0.126896(10) 0.02843(13) Uani 1 1 d . . .
F1 F 0.5091(3) 0.1958(2) -0.03126(17) 0.0683(11) Uani 1 1 d . . .
F2 F 0.5562(4) 0.3138(2) -0.0307(2) 0.0837(15) Uani 1 1 d . . .
F3 F 0.6211(3) 0.2360(3) 0.03077(16) 0.0661(10) Uani 1 1 d . . .
F4 F 0.2281(3) 0.4772(2) 0.08632(18) 0.0671(10) Uani 1 1 d . . .
F5 F 0.3802(4) 0.5038(2) 0.05901(19) 0.0787(12) Uani 1 1 d . . .
F6 F 0.3648(4) 0.4795(2) 0.14301(17) 0.0812(13) Uani 1 1 d . . .
F7 F 0.1533(4) 0.0460(3) -0.03711(14) 0.0760(12) Uani 1 1 d . . .
F8 F 0.0936(3) -0.0531(2) 0.00130(13) 0.0536(8) Uani 1 1 d . . .
F9 F 0.2604(3) -0.0378(3) 0.00086(18) 0.0863(15) Uani 1 1 d . . .
F10 F -0.0327(3) 0.08361(19) 0.20340(15) 0.0560(9) Uani 1 1 d . . .
F11 F -0.0163(2) -0.03354(19) 0.17698(13) 0.0494(8) Uani 1 1 d . . .
F12 F 0.0912(3) 0.0124(2) 0.24014(12) 0.0514(8) Uani 1 1 d . . .
F13 F 0.1589(3) 0.29679(19) 0.29703(14) 0.0526(8) Uani 1 1 d . . .
F14 F 0.1806(3) 0.3999(2) 0.25153(14) 0.0577(9) Uani 1 1 d . . .
F15 F 0.2860(3) 0.3739(2) 0.32124(14) 0.0597(9) Uani 1 1 d . . .
F16 F 0.6227(14) 0.3526(12) 0.2538(8) 0.069(5) Uani 0.40(3) 1 d PDU A 1
F17 F 0.6206(12) 0.3413(15) 0.1667(7) 0.089(5) Uani 0.40(3) 1 d PDU A 1
F18 F 0.6548(11) 0.2435(6) 0.2175(8) 0.056(4) Uani 0.40(3) 1 d PDU A 1
F16' F 0.6237(8) 0.3247(9) 0.2654(3) 0.059(3) Uani 0.60(3) 1 d PDU A 2
F17' F 0.6062(10) 0.3711(7) 0.1843(6) 0.082(4) Uani 0.60(3) 1 d PDU A 2
F18' F 0.6602(8) 0.2552(8) 0.1969(7) 0.074(3) Uani 0.60(3) 1 d PDU A 2
O1 O 0.3765(2) 0.08319(18) 0.15646(13) 0.0313(7) Uani 1 1 d . . .
O2 O 0.6851(3) 0.0236(3) 0.25941(17) 0.0614(12) Uani 1 1 d . . .
O3 O 0.1287(2) 0.22483(19) 0.08370(14) 0.0342(7) Uani 1 1 d . . .
O4 O -0.0480(4) 0.4272(3) -0.0044(2) 0.0646(12) Uani 1 1 d . . .
O5 O 0.4005(3) 0.2157(2) 0.05693(13) 0.0334(7) Uani 1 1 d . . .
O6 O 0.2925(3) 0.3300(2) 0.11076(15) 0.0382(7) Uani 1 1 d . . .
O7 O 0.2413(2) 0.09839(18) 0.06044(13) 0.0327(7) Uani 1 1 d . . .
O8 O 0.1673(2) 0.11439(18) 0.16754(12) 0.0306(6) Uani 1 1 d . . .
O9 O 0.2517(2) 0.25439(18) 0.20772(13) 0.0333(7) Uani 1 1 d . . .
O10 O 0.4544(2) 0.23698(19) 0.16921(14) 0.0343(7) Uani 1 1 d . . .
N1 N 0.4721(3) 0.0605(2) 0.17130(15) 0.0303(8) Uani 1 1 d . . .
N2 N 0.6186(3) 0.0330(3) 0.21930(17) 0.0396(9) Uani 1 1 d . . .
N3 N 0.3619(5) 0.2245(4) 0.3971(2) 0.0686(16) Uani 1 1 d . . .
N4 N 0.0661(3) 0.2839(2) 0.07425(17) 0.0326(8) Uani 1 1 d . . .
N5 N -0.0168(3) 0.3792(3) 0.03278(18) 0.0413(10) Uani 1 1 d . . .
N6 N 0.3542(4) 0.3403(3) -0.1363(2) 0.0555(12) Uani 1 1 d . . .
C1 C 0.5201(4) 0.0662(3) 0.22074(19) 0.0328(9) Uani 1 1 d . . .
C2 C 0.5304(4) 0.0109(3) 0.1336(2) 0.0345(10) Uani 1 1 d . . .
C3 C 0.6440(4) 0.0162(3) 0.1614(2) 0.0380(11) Uani 1 1 d . . .
C4 C 0.4817(4) -0.0703(3) 0.1378(2) 0.0456(12) Uani 1 1 d . . .
H4A H 0.4060 -0.0681 0.1264 0.055 Uiso 1 1 calc R . .
H4B H 0.4912 -0.0884 0.1757 0.055 Uiso 1 1 calc R . .
H4C H 0.5172 -0.1057 0.1139 0.055 Uiso 1 1 calc R . .
C5 C 0.5173(4) 0.0397(4) 0.0756(2) 0.0455(12) Uani 1 1 d . . .
H5A H 0.4426 0.0362 0.0623 0.055 Uiso 1 1 calc R . .
H5B H 0.5602 0.0082 0.0524 0.055 Uiso 1 1 calc R . .
H5C H 0.5405 0.0934 0.0743 0.055 Uiso 1 1 calc R . .
C6 C 0.7102(4) -0.0562(3) 0.1602(3) 0.0506(13) Uani 1 1 d . . .
H6A H 0.7801 -0.0466 0.1787 0.061 Uiso 1 1 calc R . .
H6B H 0.7183 -0.0711 0.1221 0.061 Uiso 1 1 calc R . .
H6C H 0.6751 -0.0978 0.1790 0.061 Uiso 1 1 calc R . .
C7 C 0.7055(4) 0.0858(3) 0.1422(2) 0.0453(12) Uani 1 1 d . . .
H7A H 0.6606 0.1318 0.1425 0.054 Uiso 1 1 calc R . .
H7B H 0.7263 0.0767 0.1050 0.054 Uiso 1 1 calc R . .
H7C H 0.7689 0.0937 0.1668 0.054 Uiso 1 1 calc R . .
C8 C 0.4794(4) 0.1017(3) 0.2685(2) 0.0391(11) Uani 1 1 d . . .
C9 C 0.3721(4) 0.0978(3) 0.2769(2) 0.0402(11) Uani 1 1 d . . .
H9 H 0.3255 0.0695 0.2524 0.048 Uiso 1 1 calc R . .
C10 C 0.3333(5) 0.1355(3) 0.3212(2) 0.0495(13) Uani 1 1 d . . .
H10 H 0.2606 0.1308 0.3279 0.059 Uiso 1 1 calc R . .
C11 C 0.4006(6) 0.1807(4) 0.3563(2) 0.0525(14) Uani 1 1 d . . .
C12 C 0.5085(5) 0.1815(4) 0.3482(3) 0.0535(15) Uani 1 1 d . . .
H12 H 0.5554 0.2098 0.3725 0.064 Uiso 1 1 calc R . .
C13 C 0.5478(5) 0.1421(3) 0.3058(2) 0.0484(13) Uani 1 1 d . . .
H13 H 0.6218 0.1421 0.3015 0.058 Uiso 1 1 calc R . .
C14 C 0.2603(7) 0.2088(5) 0.4162(3) 0.072(2) Uani 1 1 d . . .
H14A H 0.2053 0.2219 0.3876 0.086 Uiso 1 1 calc R . .
H14B H 0.2504 0.2398 0.4490 0.086 Uiso 1 1 calc R . .
H14C H 0.2553 0.1541 0.4253 0.086 Uiso 1 1 calc R . .
C15 C 0.4215(7) 0.2875(5) 0.4224(3) 0.0702(19) Uani 1 1 d . . .
H15A H 0.4679 0.2681 0.4530 0.084 Uiso 1 1 calc R . .
H15B H 0.3725 0.3256 0.4360 0.084 Uiso 1 1 calc R . .
H15C H 0.4643 0.3117 0.3953 0.084 Uiso 1 1 calc R . .
C16 C 0.0684(4) 0.3307(3) 0.0312(2) 0.0351(10) Uani 1 1 d . . .
C17 C -0.0306(4) 0.2927(3) 0.1056(2) 0.0357(11) Uani 1 1 d . . .
C18 C -0.0681(4) 0.3740(3) 0.0859(2) 0.0394(11) Uani 1 1 d . . .
C19 C -0.1057(4) 0.2276(3) 0.0853(3) 0.0471(13) Uani 1 1 d . . .
H19A H -0.1262 0.2351 0.0463 0.057 Uiso 1 1 calc R . .
H19B H -0.1690 0.2282 0.1061 0.057 Uiso 1 1 calc R . .
H19C H -0.0696 0.1780 0.0904 0.057 Uiso 1 1 calc R . .
C20 C -0.0032(5) 0.2839(4) 0.1662(2) 0.0462(12) Uani 1 1 d . . .
H20A H 0.0213 0.2312 0.1739 0.055 Uiso 1 1 calc R . .
H20B H -0.0660 0.2944 0.1862 0.055 Uiso 1 1 calc R . .
H20C H 0.0531 0.3203 0.1778 0.055 Uiso 1 1 calc R . .
C21 C -0.1874(4) 0.3830(3) 0.0752(3) 0.0480(13) Uani 1 1 d . . .
H21A H -0.2033 0.4343 0.0602 0.058 Uiso 1 1 calc R . .
H21B H -0.2216 0.3766 0.1096 0.058 Uiso 1 1 calc R . .
H21C H -0.2140 0.3438 0.0489 0.058 Uiso 1 1 calc R . .
C22 C -0.0229(5) 0.4383(3) 0.1217(3) 0.0507(13) Uani 1 1 d . . .
H22A H 0.0529 0.4294 0.1302 0.061 Uiso 1 1 calc R . .
H22B H -0.0592 0.4399 0.1557 0.061 Uiso 1 1 calc R . .
H22C H -0.0329 0.4875 0.1024 0.061 Uiso 1 1 calc R . .
C23 C 0.1445(4) 0.3315(3) -0.0104(2) 0.0359(10) Uani 1 1 d . . .
C24 C 0.1698(4) 0.4006(3) -0.0351(2) 0.0412(11) Uani 1 1 d . . .
H24 H 0.1381 0.4469 -0.0236 0.049 Uiso 1 1 calc R . .
C25 C 0.2396(4) 0.4036(3) -0.0756(2) 0.0426(12) Uani 1 1 d . . .
H25 H 0.2563 0.4519 -0.0910 0.051 Uiso 1 1 calc R . .
C26 C 0.2866(4) 0.3364(3) -0.0948(2) 0.0424(11) Uani 1 1 d . . .
C27 C 0.2600(4) 0.2662(3) -0.0697(2) 0.0420(11) Uani 1 1 d . . .
H27 H 0.2899 0.2196 -0.0818 0.050 Uiso 1 1 calc R . .
C28 C 0.1914(4) 0.2639(3) -0.0280(2) 0.0377(10) Uani 1 1 d . . .
H28 H 0.1762 0.2161 -0.0114 0.045 Uiso 1 1 calc R . .
C29 C 0.3913(6) 0.4130(4) -0.1554(3) 0.0631(17) Uani 1 1 d . . .
H29A H 0.3331 0.4398 -0.1759 0.076 Uiso 1 1 calc R . .
H29B H 0.4490 0.4042 -0.1794 0.076 Uiso 1 1 calc R . .
H29C H 0.4172 0.4444 -0.1241 0.076 Uiso 1 1 calc R . .
C30 C 0.3911(7) 0.2715(4) -0.1615(3) 0.073(2) Uani 1 1 d . . .
H30A H 0.4409 0.2446 -0.1357 0.088 Uiso 1 1 calc R . .
H30B H 0.4268 0.2852 -0.1944 0.088 Uiso 1 1 calc R . .
H30C H 0.3308 0.2378 -0.1716 0.088 Uiso 1 1 calc R . .
C31 C 0.5329(4) 0.2553(3) 0.0011(2) 0.0481(13) Uani 1 1 d . . .
C32 C 0.4436(4) 0.2740(3) 0.0391(2) 0.0380(11) Uani 1 1 d . . .
C33 C 0.4246(4) 0.3515(3) 0.0488(2) 0.0439(12) Uani 1 1 d . . .
H33 H 0.4637 0.3897 0.0312 0.053 Uiso 1 1 calc R . .
C34 C 0.3491(4) 0.3730(3) 0.0839(2) 0.0415(11) Uani 1 1 d . . .
C35 C 0.3291(5) 0.4589(3) 0.0935(2) 0.0479(13) Uani 1 1 d . . .
C36 C 0.1691(4) -0.0002(3) 0.0060(2) 0.0455(12) Uani 1 1 d . . .
C37 C 0.1754(3) 0.0452(3) 0.05982(18) 0.0312(9) Uani 1 1 d . . .
C38 C 0.1097(4) 0.0218(3) 0.10008(19) 0.0353(10) Uani 1 1 d . . .
H38 H 0.0620 -0.0198 0.0928 0.042 Uiso 1 1 calc R . .
C39 C 0.1126(3) 0.0586(3) 0.15104(18) 0.0299(9) Uani 1 1 d . . .
C40 C 0.0384(4) 0.0297(3) 0.1936(2) 0.0375(11) Uani 1 1 d . . .
C41 C 0.2316(4) 0.3423(3) 0.2778(2) 0.0419(11) Uani 1 1 d . . .
C42 C 0.3017(4) 0.2994(3) 0.2394(2) 0.0326(10) Uani 1 1 d . . .
C43 C 0.4099(4) 0.3159(3) 0.2430(2) 0.0377(11) Uani 1 1 d . . .
H43 H 0.4382 0.3503 0.2704 0.045 Uiso 1 1 calc R . .
C44 C 0.4767(4) 0.2827(3) 0.2070(2) 0.0374(11) Uani 1 1 d . A .
C45 C 0.5937(4) 0.3071(3) 0.2128(2) 0.0548(17) Uani 1 1 d D . .

loop_
_atom_site_aniso_label
_atom_site_aniso_U_11
_atom_site_aniso_U_22
_atom_site_aniso_U_33
_atom_site_aniso_U_23
_atom_site_aniso_U_13
_atom_site_aniso_U_12
Dy1 0.02806(18) 0.03105(19) 0.02655(19) -0.00100(9) 0.00468(11) -0.00020(9)
F1 0.067(2) 0.085(3) 0.056(2) -0.0241(19) 0.0241(19) -0.0076(18)
F2 0.095(3) 0.080(3) 0.084(3) 0.034(2) 0.062(3) 0.009(2)
F3 0.0395(17) 0.095(3) 0.066(2) -0.001(2) 0.0137(16) -0.0038(18)
F4 0.062(2) 0.0433(19) 0.095(3) -0.0086(19) 0.003(2) 0.0043(16)
F5 0.104(3) 0.0358(18) 0.101(3) 0.0123(19) 0.039(3) -0.0096(19)
F6 0.129(4) 0.049(2) 0.062(2) -0.0160(19) -0.017(2) -0.002(2)
F7 0.115(3) 0.083(3) 0.0300(17) -0.0026(18) 0.0066(19) -0.040(2)
F8 0.0594(19) 0.0561(19) 0.0454(18) -0.0184(16) 0.0059(15) -0.0162(16)
F9 0.056(2) 0.117(4) 0.087(3) -0.067(3) 0.017(2) 0.004(2)
F10 0.0447(17) 0.0561(19) 0.071(2) 0.0077(17) 0.0303(16) 0.0058(14)
F11 0.0462(16) 0.0520(18) 0.0514(18) 0.0074(15) 0.0126(14) -0.0155(14)
F12 0.0531(18) 0.068(2) 0.0332(16) 0.0127(15) 0.0064(13) -0.0052(16)
F13 0.0540(19) 0.060(2) 0.0470(19) -0.0098(15) 0.0261(16) -0.0034(14)
F14 0.071(2) 0.0491(18) 0.054(2) -0.0015(16) 0.0114(17) 0.0209(16)
F15 0.061(2) 0.075(2) 0.0433(18) -0.0304(17) 0.0051(15) -0.0010(17)
F16 0.052(6) 0.062(7) 0.093(8) -0.039(6) 0.012(6) -0.017(6)
F17 0.059(6) 0.119(10) 0.090(8) 0.021(7) 0.023(6) -0.030(7)
F18 0.027(4) 0.083(6) 0.060(7) -0.006(5) 0.015(4) -0.001(4)
F16' 0.045(4) 0.064(6) 0.068(4) -0.023(4) -0.005(3) -0.015(4)
F17' 0.059(5) 0.081(6) 0.106(7) 0.012(5) 0.014(5) -0.031(4)
F18' 0.042(4) 0.091(6) 0.092(7) -0.051(5) 0.015(5) -0.005(4)
O1 0.0270(14) 0.0358(16) 0.0308(16) 0.0003(13) 0.0009(12) 0.0034(12)
O2 0.045(2) 0.093(3) 0.045(2) 0.003(2) -0.0092(17) 0.020(2)
O3 0.0325(16) 0.0331(17) 0.0369(18) 0.0100(14) 0.0023(13) 0.0078(13)
O4 0.064(3) 0.067(3) 0.064(3) 0.027(2) 0.014(2) 0.022(2)
O5 0.0353(17) 0.0375(16) 0.0286(17) 0.0008(14) 0.0119(13) -0.0090(14)
O6 0.0466(19) 0.0296(16) 0.0391(18) -0.0007(16) 0.0077(14) -0.0026(14)
O7 0.0321(15) 0.0367(16) 0.0298(16) -0.0036(14) 0.0057(12) -0.0035(13)
O8 0.0311(15) 0.0311(15) 0.0302(16) -0.0001(13) 0.0071(12) -0.0038(12)
O9 0.0378(16) 0.0360(17) 0.0270(16) -0.0055(14) 0.0086(13) 0.0000(13)
O10 0.0294(15) 0.0403(18) 0.0335(17) -0.0092(15) 0.0051(13) -0.0054(13)
N1 0.0250(17) 0.039(2) 0.0277(19) -0.0020(16) 0.0045(14) 0.0048(15)
N2 0.032(2) 0.053(3) 0.033(2) 0.0003(19) -0.0006(16) 0.0072(18)
N3 0.076(4) 0.074(4) 0.060(3) -0.019(3) 0.034(3) 0.006(3)
N4 0.0313(19) 0.0316(19) 0.035(2) 0.0034(17) 0.0045(16) 0.0029(16)
N5 0.041(2) 0.044(2) 0.040(2) 0.011(2) 0.0099(18) 0.0117(19)
N6 0.065(3) 0.055(3) 0.049(3) 0.004(2) 0.019(2) 0.008(2)
C1 0.032(2) 0.040(2) 0.026(2) 0.0027(19) 0.0026(17) 0.0035(19)
C2 0.032(2) 0.037(2) 0.035(2) -0.008(2) 0.0073(19) 0.0065(19)
C3 0.035(2) 0.042(3) 0.038(3) 0.000(2) 0.006(2) 0.007(2)
C4 0.048(3) 0.037(3) 0.054(3) -0.010(2) 0.015(2) -0.002(2)
C5 0.043(3) 0.061(3) 0.033(3) -0.003(2) 0.008(2) 0.005(2)
C6 0.043(3) 0.051(3) 0.058(4) -0.002(3) 0.013(3) 0.009(2)
C7 0.034(2) 0.052(3) 0.051(3) -0.003(3) 0.011(2) -0.004(2)
C8 0.041(3) 0.047(3) 0.029(2) 0.000(2) 0.004(2) 0.011(2)
C9 0.047(3) 0.043(3) 0.032(2) 0.005(2) 0.012(2) 0.007(2)
C10 0.054(3) 0.055(3) 0.041(3) 0.007(3) 0.018(2) 0.010(3)
C11 0.074(4) 0.056(3) 0.028(3) 0.000(2) 0.014(3) 0.010(3)
C12 0.061(4) 0.064(4) 0.036(3) -0.010(3) 0.000(3) 0.009(3)
C13 0.052(3) 0.056(3) 0.036(3) -0.005(3) -0.005(2) 0.009(3)
C14 0.082(5) 0.080(5) 0.057(4) -0.005(4) 0.021(4) 0.010(4)
C15 0.088(5) 0.078(5) 0.045(4) -0.013(3) 0.005(3) 0.017(4)
C16 0.038(2) 0.031(2) 0.036(3) 0.008(2) 0.004(2) 0.0034(19)
C17 0.031(2) 0.040(2) 0.037(3) 0.009(2) 0.010(2) 0.0020(19)
C18 0.042(3) 0.037(3) 0.040(3) 0.001(2) 0.010(2) 0.006(2)
C19 0.040(3) 0.037(3) 0.065(4) 0.011(3) 0.005(2) -0.001(2)
C20 0.049(3) 0.050(3) 0.041(3) 0.004(3) 0.012(2) 0.007(3)
C21 0.039(3) 0.049(3) 0.057(3) 0.008(3) 0.008(2) 0.009(2)
C22 0.060(3) 0.039(3) 0.053(3) 0.001(3) 0.010(3) 0.003(2)
C23 0.039(2) 0.033(2) 0.036(3) 0.003(2) 0.006(2) 0.004(2)
C24 0.044(3) 0.035(2) 0.046(3) 0.006(2) 0.009(2) 0.007(2)
C25 0.049(3) 0.037(3) 0.044(3) 0.007(2) 0.014(2) 0.003(2)
C26 0.047(3) 0.046(3) 0.035(3) 0.005(2) 0.011(2) 0.001(2)
C27 0.054(3) 0.039(3) 0.034(3) 0.000(2) 0.007(2) 0.011(2)
C28 0.048(3) 0.033(2) 0.031(2) 0.004(2) 0.001(2) 0.000(2)
C29 0.061(4) 0.074(4) 0.056(4) 0.008(3) 0.019(3) -0.005(3)
C30 0.099(6) 0.063(4) 0.061(4) 0.001(4) 0.034(4) 0.016(4)
C31 0.047(3) 0.052(3) 0.048(3) 0.008(3) 0.025(2) -0.007(2)
C32 0.038(2) 0.047(3) 0.030(2) 0.005(2) 0.0088(19) -0.005(2)
C33 0.052(3) 0.040(3) 0.041(3) 0.005(2) 0.012(2) -0.010(2)
C34 0.047(3) 0.038(3) 0.039(3) 0.004(2) 0.000(2) -0.012(2)
C35 0.058(3) 0.039(3) 0.048(3) 0.000(2) 0.007(3) -0.007(2)
C36 0.044(3) 0.057(3) 0.037(3) -0.013(2) 0.008(2) -0.009(2)
C37 0.028(2) 0.039(2) 0.026(2) -0.0032(19) 0.0010(16) -0.0005(18)
C38 0.036(2) 0.038(2) 0.032(2) 0.001(2) 0.0068(19) -0.0031(19)
C39 0.0261(19) 0.034(2) 0.030(2) 0.0092(19) 0.0069(16) 0.0006(17)
C40 0.037(2) 0.038(2) 0.039(3) 0.008(2) 0.007(2) -0.002(2)
C41 0.048(3) 0.044(3) 0.035(3) -0.010(2) 0.006(2) -0.002(2)
C42 0.043(3) 0.034(2) 0.022(2) -0.0065(18) 0.011(2) -0.0012(18)
C43 0.037(3) 0.041(3) 0.035(3) -0.010(2) 0.002(2) -0.002(2)
C44 0.039(3) 0.029(2) 0.043(3) 0.001(2) -0.002(2) -0.003(2)
C45 0.040(3) 0.060(4) 0.064(4) -0.027(3) -0.001(3) -0.009(2)

loop_
_atom_type_symbol
_atom_type_description
_atom_type_scat_dispersion_real
_atom_type_scat_dispersion_imag
_atom_type_scat_source
C C 0.0181 0.0091 'International Tables Vol C Tables 4.2.6.8 and 6.1.1.4'
H H 0.0000 0.0000 'International Tables Vol C Tables 4.2.6.8 and 6.1.1.4'
N N 0.0311 0.0180 'International Tables Vol C Tables 4.2.6.8 and 6.1.1.4'
O O 0.0492 0.0322 'International Tables Vol C Tables 4.2.6.8 and 6.1.1.4'
F F 0.0727 0.0534 'International Tables Vol C Tables 4.2.6.8 and 6.1.1.4'
Dy Dy -9.8046 9.8477 'International Tables Vol C Tables 4.2.6.8 and 6.1.1.4'

loop_
_geom_angle_atom_site_label_1
_geom_angle_atom_site_label_2
_geom_angle_atom_site_label_3
_geom_angle
O3 Dy1 O1 136.27(11)
O3 Dy1 O5 100.76(12)
O1 Dy1 O5 93.82(12)
O3 Dy1 O9 93.40(12)
O1 Dy1 O9 103.30(11)
O5 Dy1 O9 137.21(11)
O3 Dy1 O8 74.88(11)
O1 Dy1 O8 71.65(11)
O5 Dy1 O8 148.85(11)
O9 Dy1 O8 73.83(11)
O3 Dy1 O10 148.69(13)
O1 Dy1 O10 75.01(11)
O5 Dy1 O10 73.57(11)
O9 Dy1 O10 73.57(11)
O8 Dy1 O10 125.57(11)
O3 Dy1 O7 70.49(12)
O1 Dy1 O7 73.86(11)
O5 Dy1 O7 75.34(11)
O9 Dy1 O7 147.00(11)
O8 Dy1 O7 74.18(11)
O10 Dy1 O7 133.78(11)
O3 Dy1 O6 73.70(12)
O1 Dy1 O6 149.82(11)
O5 Dy1 O6 72.87(12)
O9 Dy1 O6 72.85(12)
O8 Dy1 O6 132.02(11)
O10 Dy1 O6 75.25(12)
O7 Dy1 O6 125.72(12)
N1 O1 Dy1 138.7(3)
N4 O3 Dy1 140.4(3)
C32 O5 Dy1 133.7(3)
C34 O6 Dy1 133.5(3)
C37 O7 Dy1 132.1(3)
C39 O8 Dy1 133.8(3)
C42 O9 Dy1 133.5(3)
C44 O10 Dy1 132.3(3)
O1 N1 C1 126.5(4)
O1 N1 C2 119.4(3)
C1 N1 C2 113.2(4)
O2 N2 C1 126.3(4)
O2 N2 C3 122.4(4)
C1 N2 C3 111.0(4)
C11 N3 C14 120.6(6)
C11 N3 C15 122.0(6)
C14 N3 C15 117.4(6)
O3 N4 C16 125.0(4)
O3 N4 C17 119.8(4)
C16 N4 C17 113.9(4)
O4 N5 C16 125.9(4)
O4 N5 C18 121.9(4)
C16 N5 C18 112.1(4)
C26 N6 C29 121.2(5)
C26 N6 C30 121.0(6)
C29 N6 C30 117.8(5)
N1 C1 N2 107.8(4)
N1 C1 C8 127.3(4)
N2 C1 C8 124.9(4)
N1 C2 C5 111.4(4)
N1 C2 C4 105.6(4)
C5 C2 C4 110.4(4)
N1 C2 C3 100.2(4)
C5 C2 C3 115.7(4)
C4 C2 C3 112.8(4)
N2 C3 C6 109.5(4)
N2 C3 C7 106.5(4)
C6 C3 C7 110.9(4)
N2 C3 C2 100.0(4)
C6 C3 C2 116.1(5)
C7 C3 C2 112.8(4)
C2 C4 H4A 109.5
C2 C4 H4B 109.5
H4A C4 H4B 109.5
C2 C4 H4C 109.5
H4A C4 H4C 109.5
H4B C4 H4C 109.5
C2 C5 H5A 109.5
C2 C5 H5B 109.5
H5A C5 H5B 109.5
C2 C5 H5C 109.5
H5A C5 H5C 109.5
H5B C5 H5C 109.5
C3 C6 H6A 109.5
C3 C6 H6B 109.5
H6A C6 H6B 109.5
C3 C6 H6C 109.5
H6A C6 H6C 109.5
H6B C6 H6C 109.5
C3 C7 H7A 109.5
C3 C7 H7B 109.5
H7A C7 H7B 109.5
C3 C7 H7C 109.5
H7A C7 H7C 109.5
H7B C7 H7C 109.5
C9 C8 C13 119.6(5)
C9 C8 C1 120.4(5)
C13 C8 C1 120.0(5)
C10 C9 C8 119.8(5)
C10 C9 H9 120.1
C8 C9 H9 120.1
C9 C10 C11 120.7(5)
C9 C10 H10 119.7
C11 C10 H10 119.7
N3 C11 C12 120.1(6)
N3 C11 C10 121.5(6)
C12 C11 C10 118.4(5)
C13 C12 C11 121.1(6)
C13 C12 H12 119.5
C11 C12 H12 119.5
C12 C13 C8 120.2(6)
C12 C13 H13 119.9
C8 C13 H13 119.9
N3 C14 H14A 109.5
N3 C14 H14B 109.5
H14A C14 H14B 109.5
N3 C14 H14C 109.5
H14A C14 H14C 109.5
H14B C14 H14C 109.5
N3 C15 H15A 109.5
N3 C15 H15B 109.5
H15A C15 H15B 109.5
N3 C15 H15C 109.5
H15A C15 H15C 109.5
H15B C15 H15C 109.5
N4 C16 N5 107.1(4)
N4 C16 C23 127.8(4)
N5 C16 C23 125.1(4)
N4 C17 C20 110.7(4)
N4 C17 C19 105.6(4)
C20 C17 C19 109.8(4)
N4 C17 C18 100.2(4)
C20 C17 C18 116.3(5)
C19 C17 C18 113.5(4)
N5 C18 C22 106.9(4)
N5 C18 C21 109.2(4)
C22 C18 C21 110.9(5)
N5 C18 C17 100.6(4)
C22 C18 C17 113.3(5)
C21 C18 C17 115.1(4)
C17 C19 H19A 109.5
C17 C19 H19B 109.5
H19A C19 H19B 109.5
C17 C19 H19C 109.5
H19A C19 H19C 109.5
H19B C19 H19C 109.5
C17 C20 H20A 109.5
C17 C20 H20B 109.5
H20A C20 H20B 109.5
C17 C20 H20C 109.5
H20A C20 H20C 109.5
H20B C20 H20C 109.5
C18 C21 H21A 109.5
C18 C21 H21B 109.5
H21A C21 H21B 109.5
C18 C21 H21C 109.5
H21A C21 H21C 109.5
H21B C21 H21C 109.5
C18 C22 H22A 109.5
C18 C22 H22B 109.5
H22A C22 H22B 109.5
C18 C22 H22C 109.5
H22A C22 H22C 109.5
H22B C22 H22C 109.5
C24 C23 C28 118.3(5)
C24 C23 C16 119.9(4)
C28 C23 C16 121.8(5)
C25 C24 C23 121.7(5)
C25 C24 H24 119.1
C23 C24 H24 119.1
C24 C25 C26 121.2(5)
C24 C25 H25 119.4
C26 C25 H25 119.4
N6 C26 C25 120.4(5)
N6 C26 C27 122.7(5)
C25 C26 C27 116.9(5)
C28 C27 C26 121.5(5)
C28 C27 H27 119.2
C26 C27 H27 119.2
C27 C28 C23 120.4(5)
C27 C28 H28 119.8
C23 C28 H28 119.8
N6 C29 H29A 109.5
N6 C29 H29B 109.5
H29A C29 H29B 109.5
N6 C29 H29C 109.5
H29A C29 H29C 109.5
H29B C29 H29C 109.5
N6 C30 H30A 109.5
N6 C30 H30B 109.5
H30A C30 H30B 109.5
N6 C30 H30C 109.5
H30A C30 H30C 109.5
H30B C30 H30C 109.5
F1 C31 F2 107.3(5)
F1 C31 F3 106.1(5)
F2 C31 F3 107.6(5)
F1 C31 C32 112.2(4)
F2 C31 C32 113.1(5)
F3 C31 C32 110.2(5)
O5 C32 C33 130.0(5)
O5 C32 C31 113.3(5)
C33 C32 C31 116.6(5)
C34 C33 C32 120.2(5)
C34 C33 H33 119.9
C32 C33 H33 119.9
O6 C34 C33 127.7(5)
O6 C34 C35 113.1(5)
C33 C34 C35 119.2(5)
F6 C35 F4 109.0(5)
F6 C35 F5 105.7(5)
F4 C35 F5 106.3(5)
F6 C35 C34 110.8(5)
F4 C35 C34 112.6(5)
F5 C35 C34 112.0(5)
F8 C36 F7 106.3(4)
F8 C36 F9 105.9(5)
F7 C36 F9 107.6(5)
F8 C36 C37 115.2(4)
F7 C36 C37 111.7(5)
F9 C36 C37 109.7(4)
O7 C37 C38 129.8(4)
O7 C37 C36 112.8(4)
C38 C37 C36 117.4(4)
C37 C38 C39 121.1(4)
C37 C38 H38 119.4
C39 C38 H38 119.4
O8 C39 C38 128.7(4)
O8 C39 C40 112.8(4)
C38 C39 C40 118.4(4)
F12 C40 F10 108.2(4)
F12 C40 F11 107.1(4)
F10 C40 F11 106.8(4)
F12 C40 C39 111.4(4)
F10 C40 C39 110.2(4)
F11 C40 C39 112.8(4)
F13 C41 F14 107.1(4)
F13 C41 F15 107.0(4)
F14 C41 F15 106.2(4)
F13 C41 C42 112.0(4)
F14 C41 C42 110.6(4)
F15 C41 C42 113.5(4)
O9 C42 C43 128.5(4)
O9 C42 C41 113.5(4)
C43 C42 C41 118.0(4)
C44 C43 C42 120.9(5)
C44 C43 H43 119.6
C42 C43 H43 119.6
O10 C44 C43 128.6(5)
O10 C44 C45 114.5(4)
C43 C44 C45 116.8(4)
F18' C45 F16 119.5(11)
F18' C45 F17' 108.5(6)
F16 C45 F17' 82.0(8)
F18' C45 F17 81.3(7)
F16 C45 F17 107.7(7)
F17' C45 F17 30.6(7)
F18' C45 F18 23.9(6)
F16 C45 F18 107.5(7)
F17' C45 F18 129.9(8)
F17 C45 F18 104.9(7)
F18' C45 F16' 107.1(6)
F16 C45 F16' 24.3(8)
F17' C45 F16' 106.0(5)
F17 C45 F16' 129.1(9)
F18 C45 F16' 89.0(8)
F18' C45 C44 114.7(7)
F16 C45 C44 117.0(9)
F17' C45 C44 109.3(6)
F17 C45 C44 110.1(8)
F18 C45 C44 109.0(7)
F16' C45 C44 110.9(6)

loop_
_geom_bond_atom_site_label_1
_geom_bond_atom_site_label_2
_geom_bond_distance
Dy1 O3 2.294(3)
Dy1 O1 2.315(3)
Dy1 O5 2.316(3)
Dy1 O9 2.316(3)
Dy1 O8 2.357(3)
Dy1 O10 2.378(3)
Dy1 O7 2.383(3)
Dy1 O6 2.386(3)
F1 C31 1.326(7)
F2 C31 1.327(6)
F3 C31 1.332(7)
F4 C35 1.316(7)
F5 C35 1.347(7)
F6 C35 1.315(7)
F7 C36 1.330(7)
F8 C36 1.325(6)
F9 C36 1.342(7)
F10 C40 1.332(6)
F11 C40 1.347(6)
F12 C40 1.316(6)
F13 C41 1.325(6)
F14 C41 1.332(6)
F15 C41 1.345(6)
F16 C45 1.311(8)
F17 C45 1.341(8)
F18 C45 1.348(8)
F16' C45 1.351(7)
F17' C45 1.328(7)
F18' C45 1.310(7)
O1 N1 1.301(5)
O2 N2 1.259(5)
O3 N4 1.307(5)
O4 N5 1.276(6)
O5 C32 1.245(6)
O6 C34 1.253(6)
O7 C37 1.245(5)
O8 C39 1.243(6)
O9 C42 1.244(6)
O10 C44 1.237(6)
N1 C1 1.321(6)
N1 C2 1.495(5)
N2 C1 1.378(6)
N2 C3 1.504(7)
N3 C11 1.373(8)
N3 C14 1.425(10)
N3 C15 1.445(10)
N4 C16 1.332(6)
N4 C17 1.497(6)
N5 C16 1.372(6)
N5 C18 1.495(7)
N6 C26 1.376(7)
N6 C29 1.437(8)
N6 C30 1.438(8)
C1 C8 1.448(7)
C2 C5 1.504(7)
C2 C4 1.545(7)
C2 C3 1.551(7)
C3 C6 1.513(7)
C3 C7 1.530(7)
C4 H4A 0.9800
C4 H4B 0.9800
C4 H4C 0.9800
C5 H5A 0.9800
C5 H5B 0.9800
C5 H5C 0.9800
C6 H6A 0.9800
C6 H6B 0.9800
C6 H6C 0.9800
C7 H7A 0.9800
C7 H7B 0.9800
C7 H7C 0.9800
C8 C9 1.390(7)
C8 C13 1.402(8)
C9 C10 1.384(7)
C9 H9 0.9500
C10 C11 1.408(9)
C10 H10 0.9500
C11 C12 1.394(10)
C12 C13 1.366(8)
C12 H12 0.9500
C13 H13 0.9500
C14 H14A 0.9800
C14 H14B 0.9800
C14 H14C 0.9800
C15 H15A 0.9800
C15 H15B 0.9800
C15 H15C 0.9800
C16 C23 1.450(7)
C17 C20 1.509(8)
C17 C19 1.538(7)
C17 C18 1.556(7)
C18 C22 1.509(8)
C18 C21 1.522(7)
C19 H19A 0.9800
C19 H19B 0.9800
C19 H19C 0.9800
C20 H20A 0.9800
C20 H20B 0.9800
C20 H20C 0.9800
C21 H21A 0.9800
C21 H21B 0.9800
C21 H21C 0.9800
C22 H22A 0.9800
C22 H22B 0.9800
C22 H22C 0.9800
C23 C24 1.392(7)
C23 C28 1.398(7)
C24 C25 1.375(7)
C24 H24 0.9500
C25 C26 1.404(7)
C25 H25 0.9500
C26 C27 1.417(8)
C27 C28 1.386(7)
C27 H27 0.9500
C28 H28 0.9500
C29 H29A 0.9800
C29 H29B 0.9800
C29 H29C 0.9800
C30 H30A 0.9800
C30 H30B 0.9800
C30 H30C 0.9800
C31 C32 1.547(7)
C32 C33 1.390(8)
C33 C34 1.381(8)
C33 H33 0.9500
C34 C35 1.536(8)
C36 C37 1.532(7)
C37 C38 1.394(6)
C38 C39 1.400(7)
C38 H38 0.9500
C39 C40 1.535(6)
C41 C42 1.529(7)
C42 C43 1.397(7)
C43 C44 1.389(7)
C43 H43 0.9500
C44 C45 1.538(7)

loop_
_geom_torsion_atom_site_label_1
_geom_torsion_atom_site_label_2
_geom_torsion_atom_site_label_3
_geom_torsion_atom_site_label_4
_geom_torsion
O3 Dy1 O1 N1 163.1(3)
O5 Dy1 O1 N1 53.2(4)
O9 Dy1 O1 N1 -87.3(4)
O8 Dy1 O1 N1 -155.0(4)
O10 Dy1 O1 N1 -18.6(4)
O7 Dy1 O1 N1 126.8(4)
O6 Dy1 O1 N1 -8.6(5)
O1 Dy1 O3 N4 163.6(4)
O5 Dy1 O3 N4 -89.2(4)
O9 Dy1 O3 N4 50.3(4)
O8 Dy1 O3 N4 122.5(4)
O10 Dy1 O3 N4 -13.1(5)
O7 Dy1 O3 N4 -159.2(5)
O6 Dy1 O3 N4 -20.7(4)
O3 Dy1 O5 C32 83.6(5)
O1 Dy1 O5 C32 -137.9(4)
O9 Dy1 O5 C32 -23.6(5)
O8 Dy1 O5 C32 162.1(4)
O10 Dy1 O5 C32 -64.7(4)
O7 Dy1 O5 C32 149.9(5)
O6 Dy1 O5 C32 14.5(4)
O3 Dy1 O6 C34 -119.1(5)
O1 Dy1 O6 C34 55.0(6)
O5 Dy1 O6 C34 -12.0(4)
O9 Dy1 O6 C34 142.0(5)
O8 Dy1 O6 C34 -170.1(4)
O10 Dy1 O6 C34 65.0(5)
O7 Dy1 O6 C34 -68.8(5)
O3 Dy1 O7 C37 -74.6(4)
O1 Dy1 O7 C37 79.6(4)
O5 Dy1 O7 C37 178.1(4)
O9 Dy1 O7 C37 -10.1(5)
O8 Dy1 O7 C37 4.6(4)
O10 Dy1 O7 C37 129.1(4)
O6 Dy1 O7 C37 -126.2(4)
O3 Dy1 O8 C39 69.1(4)
O1 Dy1 O8 C39 -82.3(4)
O5 Dy1 O8 C39 -16.7(5)
O9 Dy1 O8 C39 167.3(4)
O10 Dy1 O8 C39 -137.4(4)
O7 Dy1 O8 C39 -4.5(4)
O6 Dy1 O8 C39 119.7(4)
O3 Dy1 O9 C42 -133.8(4)
O1 Dy1 O9 C42 86.9(4)
O5 Dy1 O9 C42 -23.9(5)
O8 Dy1 O9 C42 153.0(4)
O10 Dy1 O9 C42 17.2(4)
O7 Dy1 O9 C42 167.7(4)
O6 Dy1 O9 C42 -62.0(4)
O3 Dy1 O10 C44 53.8(5)
O1 Dy1 O10 C44 -123.9(5)
O5 Dy1 O10 C44 137.5(5)
O9 Dy1 O10 C44 -14.7(4)
O8 Dy1 O10 C44 -70.2(5)
O7 Dy1 O10 C44 -172.9(4)
O6 Dy1 O10 C44 61.3(4)
Dy1 O1 N1 C1 85.2(6)
Dy1 O1 N1 C2 -106.4(4)
Dy1 O3 N4 C16 89.6(6)
Dy1 O3 N4 C17 -104.4(5)
O1 N1 C1 N2 177.9(4)
C2 N1 C1 N2 8.9(6)
O1 N1 C1 C8 -3.0(8)
C2 N1 C1 C8 -172.0(5)
O2 N2 C1 N1 -175.8(5)
C3 N2 C1 N1 10.7(6)
O2 N2 C1 C8 5.0(9)
C3 N2 C1 C8 -168.5(5)
O1 N1 C2 C5 44.0(6)
C1 N1 C2 C5 -146.2(4)
O1 N1 C2 C4 -75.8(5)
C1 N1 C2 C4 94.0(5)
O1 N1 C2 C3 166.9(4)
C1 N1 C2 C3 -23.3(5)
O2 N2 C3 C6 39.7(7)
C1 N2 C3 C6 -146.5(5)
O2 N2 C3 C7 -80.2(6)
C1 N2 C3 C7 93.6(5)
O2 N2 C3 C2 162.2(5)
C1 N2 C3 C2 -24.0(5)
N1 C2 C3 N2 26.0(4)
C5 C2 C3 N2 145.8(4)
C4 C2 C3 N2 -85.9(5)
N1 C2 C3 C6 143.6(4)
C5 C2 C3 C6 -96.5(6)
C4 C2 C3 C6 31.8(6)
N1 C2 C3 C7 -86.8(5)
C5 C2 C3 C7 33.0(6)
C4 C2 C3 C7 161.4(4)
N1 C1 C8 C9 34.5(8)
N2 C1 C8 C9 -146.6(5)
N1 C1 C8 C13 -143.8(5)
N2 C1 C8 C13 35.2(8)
C13 C8 C9 C10 1.7(8)
C1 C8 C9 C10 -176.6(5)
C8 C9 C10 C11 3.0(8)
C14 N3 C11 C12 -162.2(7)
C15 N3 C11 C12 17.7(10)
C14 N3 C11 C10 19.0(10)
C15 N3 C11 C10 -161.0(6)
C9 C10 C11 N3 173.5(6)
C9 C10 C11 C12 -5.2(9)
N3 C11 C12 C13 -176.0(6)
C10 C11 C12 C13 2.8(10)
C11 C12 C13 C8 1.8(10)
C9 C8 C13 C12 -4.1(9)
C1 C8 C13 C12 174.1(5)
O3 N4 C16 N5 173.0(4)
C17 N4 C16 N5 6.3(6)
O3 N4 C16 C23 -6.6(8)
C17 N4 C16 C23 -173.3(5)
O4 N5 C16 N4 -172.5(5)
C18 N5 C16 N4 11.2(6)
O4 N5 C16 C23 7.1(9)
C18 N5 C16 C23 -169.2(5)
O3 N4 C17 C20 49.7(6)
C16 N4 C17 C20 -142.8(5)
O3 N4 C17 C19 -69.0(5)
C16 N4 C17 C19 98.5(5)
O3 N4 C17 C18 173.0(4)
C16 N4 C17 C18 -19.5(5)
O4 N5 C18 C22 -80.4(6)
C16 N5 C18 C22 96.1(5)
O4 N5 C18 C21 39.6(7)
C16 N5 C18 C21 -143.9(5)
O4 N5 C18 C17 161.1(5)
C16 N5 C18 C17 -22.4(6)
N4 C17 C18 N5 22.9(5)
C20 C17 C18 N5 142.1(4)
C19 C17 C18 N5 -89.1(5)
N4 C17 C18 C22 -90.8(5)
C20 C17 C18 C22 28.5(6)
C19 C17 C18 C22 157.2(5)
N4 C17 C18 C21 140.1(5)
C20 C17 C18 C21 -100.6(6)
C19 C17 C18 C21 28.1(7)
N4 C16 C23 C24 -148.2(5)
N5 C16 C23 C24 32.2(8)
N4 C16 C23 C28 33.9(8)
N5 C16 C23 C28 -145.6(5)
C28 C23 C24 C25 -0.4(8)
C16 C23 C24 C25 -178.4(5)
C23 C24 C25 C26 1.5(9)
C29 N6 C26 C25 9.7(9)
C30 N6 C26 C25 -171.2(6)
C29 N6 C26 C27 -171.0(6)
C30 N6 C26 C27 8.1(9)
C24 C25 C26 N6 178.3(6)
C24 C25 C26 C27 -1.0(8)
N6 C26 C27 C28 -179.8(5)
C25 C26 C27 C28 -0.5(8)
C26 C27 C28 C23 1.5(8)
C24 C23 C28 C27 -1.0(8)
C16 C23 C28 C27 176.9(5)
Dy1 O5 C32 C33 -13.7(8)
Dy1 O5 C32 C31 165.3(3)
F1 C31 C32 O5 38.8(7)
F2 C31 C32 O5 160.4(5)
F3 C31 C32 O5 -79.1(6)
F1 C31 C32 C33 -142.1(5)
F2 C31 C32 C33 -20.6(7)
F3 C31 C32 C33 99.9(6)
O5 C32 C33 C34 1.5(9)
C31 C32 C33 C34 -177.4(5)
Dy1 O6 C34 C33 8.0(8)
Dy1 O6 C34 C35 -171.3(3)
C32 C33 C34 O6 1.2(9)
C32 C33 C34 C35 -179.5(5)
O6 C34 C35 F6 70.4(6)
C33 C34 C35 F6 -109.0(6)
O6 C34 C35 F4 -52.0(7)
C33 C34 C35 F4 128.6(6)
O6 C34 C35 F5 -171.8(5)
C33 C34 C35 F5 8.8(7)
Dy1 O7 C37 C38 -3.1(7)
Dy1 O7 C37 C36 177.4(3)
F8 C36 C37 O7 -174.2(4)
F7 C36 C37 O7 -52.9(6)
F9 C36 C37 O7 66.3(6)
F8 C36 C37 C38 6.2(7)
F7 C36 C37 C38 127.6(5)
F9 C36 C37 C38 -113.2(5)
O7 C37 C38 C39 -1.4(8)
C36 C37 C38 C39 178.1(4)
Dy1 O8 C39 C38 2.7(7)
Dy1 O8 C39 C40 -175.9(3)
C37 C38 C39 O8 1.7(8)
C37 C38 C39 C40 -179.8(4)
O8 C39 C40 F12 -55.7(5)
C38 C39 C40 F12 125.5(5)
O8 C39 C40 F10 64.4(5)
C38 C39 C40 F10 -114.4(5)
O8 C39 C40 F11 -176.3(4)
C38 C39 C40 F11 4.9(6)
Dy1 O9 C42 C43 -16.1(8)
Dy1 O9 C42 C41 162.2(3)
F13 C41 C42 O9 41.4(6)
F14 C41 C42 O9 -78.0(5)
F15 C41 C42 O9 162.7(4)
F13 C41 C42 C43 -140.0(5)
F14 C41 C42 C43 100.5(5)
F15 C41 C42 C43 -18.8(7)
O9 C42 C43 C44 2.5(9)
C41 C42 C43 C44 -175.8(5)
Dy1 O10 C44 C43 11.0(8)
Dy1 O10 C44 C45 -166.8(3)
C42 C43 C44 O10 -0.2(9)
C42 C43 C44 C45 177.7(5)
O10 C44 C45 F18' -29.6(12)
C43 C44 C45 F18' 152.3(11)
O10 C44 C45 F16 -176.8(13)
C43 C44 C45 F16 5.0(14)
O10 C44 C45 F17' 92.5(10)
C43 C44 C45 F17' -85.7(10)
O10 C44 C45 F17 59.9(14)
C43 C44 C45 F17 -118.2(14)
O10 C44 C45 F18 -54.7(11)
C43 C44 C45 F18 127.2(11)
O10 C44 C45 F16' -151.1(9)
C43 C44 C45 F16' 30.8(10)
